data_7124069
loop_
_publ_author_name
'Zhou, Ming-Bo'
'Pi, Rui'
'Teng, Fan'
'Li, Yang'
'Li, Jin-Heng'

_publ_section_title
;
 Ring-Opening Formal Hetero-[5+2] Cycloaddition of
 1-Tosyl-2,3-dihydro-1H-pyrroles pyrroles with Terminal Alkynes: Entry to
 1-Tosyl-2,3-dihydro 2,3-Dihydro-1H-azepines
;
_journal_name_full 'Chemical Communications'
_journal_paper_doi 10.1039/C9CC05082E
_journal_year 2019
_chemical_formula_moiety 'C32 H29 N O2 S'
_chemical_formula_sum 'C32 H29 N O2 S'
_chemical_formula_weight 491.62
_space_group_IT_number 7
_space_group_name_Hall 'P -2yac'
_space_group_name_H-M_alt 'P 1 n 1'
_symmetry_cell_setting monoclinic
_symmetry_space_group_name_Hall 'P -2yac'
_symmetry_space_group_name_H-M 'P 1 n 1'
_atom_sites_solution_hydrogens geom
_atom_sites_solution_primary direct
_atom_sites_solution_secondary difmap
_audit_creation_method SHELXL-97
_audit_update_record
;
2018-09-12 deposited with the CCDC.    2019-08-23 downloaded from the CCDC.
;
_cell_angle_alpha 90.00
_cell_angle_beta 96.573(2)
_cell_angle_gamma 90.00
_cell_formula_units_Z 2
_cell_length_a 5.8755(8)
_cell_length_b 9.7514(14)
_cell_length_c 23.346(3)
_cell_measurement_reflns_used 3738
_cell_measurement_temperature 296(2)
_cell_measurement_theta_max 27.16
_cell_measurement_theta_min 2.27
_cell_volume 1328.8(3)
_computing_cell_refinement 'Bruker SAINT'
_computing_data_collection 'Bruker APEX2'
_computing_data_reduction 'Bruker SAINT'
_computing_molecular_graphics 'Bruker SHELXTL'
_computing_publication_material 'Bruker SHELXTL'
_computing_structure_refinement 'SHELXL-97 (Sheldrick, 2008)'
_computing_structure_solution 'SHELXS-97 (Sheldrick, 2008)'
_diffrn_ambient_temperature 296(2)
_diffrn_measured_fraction_theta_full 0.984
_diffrn_measured_fraction_theta_max 0.984
_diffrn_measurement_device_type 'Bruker APEX-II CCD'
_diffrn_measurement_method '\f and \w scans'
_diffrn_radiation_monochromator graphite
_diffrn_radiation_source 'fine-focus sealed tube'
_diffrn_radiation_type MoK\a
_diffrn_radiation_wavelength 0.71073
_diffrn_reflns_av_R_equivalents 0.0221
_diffrn_reflns_av_sigmaI/netI 0.0330
_diffrn_reflns_limit_h_max 7
_diffrn_reflns_limit_h_min -6
_diffrn_reflns_limit_k_max 12
_diffrn_reflns_limit_k_min -12
_diffrn_reflns_limit_l_max 25
_diffrn_reflns_limit_l_min -30
_diffrn_reflns_number 7597
_diffrn_reflns_theta_full 27.42
_diffrn_reflns_theta_max 27.42
_diffrn_reflns_theta_min 1.76
_exptl_absorpt_coefficient_mu 0.151
_exptl_absorpt_correction_T_max 0.9777
_exptl_absorpt_correction_T_min 0.9690
_exptl_absorpt_correction_type multi-scan
_exptl_absorpt_process_details 'SHELXL-97 (Sheldrick, 2008)'
_exptl_crystal_colour COLORLESS
_exptl_crystal_density_diffrn 1.229
_exptl_crystal_density_meas 1.229
_exptl_crystal_density_method 'not measured'
_exptl_crystal_description LUMP
_exptl_crystal_F_000 520
_exptl_crystal_size_max 0.21
_exptl_crystal_size_mid 0.20
_exptl_crystal_size_min 0.15
_refine_diff_density_max 0.192
_refine_diff_density_min -0.167
_refine_diff_density_rms 0.033
_refine_ls_abs_structure_details 'Flack H D (1983), Acta Cryst. A39, 876-881'
_refine_ls_abs_structure_Flack -0.06(8)
_refine_ls_extinction_method none
_refine_ls_goodness_of_fit_ref 1.031
_refine_ls_hydrogen_treatment constr
_refine_ls_matrix_type full
_refine_ls_number_parameters 327
_refine_ls_number_reflns 3989
_refine_ls_number_restraints 2
_refine_ls_restrained_S_all 1.031
_refine_ls_R_factor_all 0.0485
_refine_ls_R_factor_gt 0.0398
_refine_ls_shift/su_max 0.000
_refine_ls_shift/su_mean 0.000
_refine_ls_structure_factor_coef Fsqd
_refine_ls_weighting_details 'calc w=1/[\s^2^(Fo^2^)+(0.0502P)^2^+0.2580P] where P=(Fo^2^+2Fc^2^)/3'
_refine_ls_weighting_scheme calc
_refine_ls_wR_factor_gt 0.0967
_refine_ls_wR_factor_ref 0.1017
_reflns_number_gt 3466
_reflns_number_total 3989
_reflns_threshold_expression >2sigma(I)
_cod_data_source_file c9cc05082e2.cif
_cod_data_source_block ljh027_0m
_cod_depositor_comments
;
The following automatic conversions were performed:

'_symmetry_cell_setting' value 'Monoclinic' changed to 'monoclinic'
according to
/home/data/users/saulius/crontab/automatic-downloads/rss-feeds/RSC/lib/dictionaries/cif_core.dic
dictionary named 'cif_core.dic' version 2.4.2 from 2011-04-26.

'_exptl_absorpt_correction_type' value 'MULTI-SCAN' changed to
'multi-scan' according to
/home/data/users/saulius/crontab/automatic-downloads/rss-feeds/RSC/lib/dictionaries/cif_core.dic
dictionary named 'cif_core.dic' version 2.4.2 from 2011-04-26.

'_refine_ls_hydrogen_treatment' value 'CONSTR' changed to 'constr'
according to
/home/data/users/saulius/crontab/automatic-downloads/rss-feeds/RSC/lib/dictionaries/cif_core.dic
dictionary named 'cif_core.dic' version 2.4.2 from 2011-04-26.

Automatic conversion script
Id: cif_fix_values 4973 2017-02-22 13:04:09Z antanas 
;
_cod_original_sg_symbol_Hall P-2yac
_cod_original_sg_symbol_H-M Pn
_cod_database_code 7124069

loop_
_symmetry_equiv_pos_as_xyz
'x, y, z'
'x+1/2, -y, z+1/2'

loop_
_atom_site_label
_atom_site_type_symbol
_atom_site_fract_x
_atom_site_fract_y
_atom_site_fract_z
_atom_site_U_iso_or_equiv
_atom_site_adp_type
_atom_site_occupancy
_atom_site_symmetry_multiplicity
_atom_site_calc_flag
_atom_site_refinement_flags
O1 O 1.2812(4) 0.8685(2) 0.32797(10) 0.0631(6) Uani 1 1 d .
S1 S 1.05163(10) 0.91803(6) 0.31963(3) 0.04734(17) Uani 1 1 d .
C1 C 0.9120(5) 0.8305(3) 0.25948(12) 0.0455(6) Uani 1 1 d .
N1 N 0.9232(4) 0.8727(2) 0.37557(10) 0.0432(5) Uani 1 1 d .
C2 C 1.0172(5) 0.7194(3) 0.23676(13) 0.0502(7) Uani 1 1 d .
H2 H 1.1644 0.6936 0.2518 0.060 Uiso 1 1 calc R
O2 O 1.0064(5) 1.06023(19) 0.31105(11) 0.0742(7) Uani 1 1 d .
C3 C 0.9012(6) 0.6469(3) 0.19125(14) 0.0615(8) Uani 1 1 d .
H3 H 0.9720 0.5725 0.1757 0.074 Uiso 1 1 calc R
C4 C 0.6819(6) 0.6836(4) 0.16872(14) 0.0648(9) Uani 1 1 d .
C5 C 0.5832(6) 0.7953(4) 0.19104(15) 0.0670(9) Uani 1 1 d .
H5 H 0.4374 0.8219 0.1753 0.080 Uiso 1 1 calc R
C6 C 0.6943(6) 0.8709(3) 0.23684(14) 0.0586(8) Uani 1 1 d .
H6 H 0.6238 0.9463 0.2517 0.070 Uiso 1 1 calc R
C7 C 0.5539(8) 0.5995(5) 0.1210(2) 0.1005(15) Uani 1 1 d .
H7A H 0.5494 0.6484 0.0852 0.151 Uiso 1 1 calc R
H7B H 0.4004 0.5833 0.1297 0.151 Uiso 1 1 calc R
H7C H 0.6306 0.5133 0.1178 0.151 Uiso 1 1 calc R
C8 C 0.9372(5) 0.6200(2) 0.36968(11) 0.0403(6) Uani 1 1 d .
C9 C 1.1026(5) 0.5190(3) 0.36693(14) 0.0493(7) Uani 1 1 d .
H9 H 1.2474 0.5303 0.3870 0.059 Uiso 1 1 calc R
C10 C 1.0531(6) 0.4021(3) 0.33453(14) 0.0575(8) Uani 1 1 d .
H10 H 1.1645 0.3348 0.3330 0.069 Uiso 1 1 calc R
C11 C 0.8400(6) 0.3848(3) 0.30463(14) 0.0608(9) Uani 1 1 d .
H11 H 0.8073 0.3062 0.2827 0.073 Uiso 1 1 calc R
C12 C 0.6749(6) 0.4839(3) 0.30720(14) 0.0546(7) Uani 1 1 d .
H12 H 0.5303 0.4714 0.2872 0.066 Uiso 1 1 calc R
C13 C 0.7217(5) 0.6022(3) 0.33933(12) 0.0460(6) Uani 1 1 d .
H13 H 0.6096 0.6691 0.3406 0.055 Uiso 1 1 calc R
C14 C 1.3148(5) 0.8235(3) 0.54886(13) 0.0490(7) Uani 1 1 d .
C15 C 1.5087(6) 0.7452(3) 0.54297(14) 0.0544(7) Uani 1 1 d .
H15 H 1.5304 0.7092 0.5071 0.065 Uiso 1 1 calc R
C16 C 1.6686(6) 0.7204(3) 0.58952(15) 0.0646(9) Uani 1 1 d .
H16 H 1.7972 0.6684 0.5843 0.078 Uiso 1 1 calc R
C17 C 1.6443(6) 0.7708(4) 0.64424(14) 0.0628(9) Uani 1 1 d .
C18 C 1.4502(6) 0.8471(4) 0.64967(15) 0.0691(9) Uani 1 1 d .
H18 H 1.4273 0.8813 0.6857 0.083 Uiso 1 1 calc R
C19 C 1.2899(6) 0.8741(4) 0.60360(15) 0.0660(9) Uani 1 1 d .
H19 H 1.1625 0.9272 0.6090 0.079 Uiso 1 1 calc R
C20 C 1.8204(8) 0.7454(5) 0.69525(19) 0.0949(14) Uani 1 1 d .
H20A H 1.7899 0.6591 0.7126 0.142 Uiso 1 1 calc R
H20B H 1.8133 0.8176 0.7229 0.142 Uiso 1 1 calc R
H20C H 1.9703 0.7434 0.6827 0.142 Uiso 1 1 calc R
C21 C 0.7816(5) 1.1653(3) 0.47526(13) 0.0478(7) Uani 1 1 d .
C22 C 0.6777(6) 1.1267(3) 0.52367(17) 0.0663(9) Uani 1 1 d .
H22 H 0.7000 1.0389 0.5388 0.080 Uiso 1 1 calc R
C23 C 0.5413(7) 1.2193(4) 0.54929(19) 0.0803(12) Uani 1 1 d .
H23 H 0.4701 1.1931 0.5812 0.096 Uiso 1 1 calc R
C24 C 0.5110(7) 1.3518(4) 0.5271(2) 0.0852(13) Uani 1 1 d .
H24 H 0.4193 1.4142 0.5440 0.102 Uiso 1 1 calc R
C25 C 0.6159(9) 1.3883(4) 0.48109(19) 0.0945(15) Uani 1 1 d .
H25 H 0.5966 1.4770 0.4667 0.113 Uiso 1 1 calc R
C26 C 0.7507(7) 1.2980(4) 0.45484(15) 0.0742(11) Uani 1 1 d .
H26 H 0.8215 1.3263 0.4232 0.089 Uiso 1 1 calc R
C27 C 0.9888(4) 0.7467(2) 0.40395(12) 0.0397(6) Uani 1 1 d .
C28 C 1.0777(5) 0.7448(3) 0.45908(13) 0.0454(6) Uani 1 1 d .
H28 H 1.0968 0.6582 0.4756 0.055 Uiso 1 1 calc R
C29 C 1.1500(5) 0.8601(3) 0.49761(12) 0.0449(6) Uani 1 1 d .
C30 C 1.0887(5) 0.9921(3) 0.49082(14) 0.0494(7) Uani 1 1 d .
H30 H 1.1581 1.0494 0.5195 0.059 Uiso 1 1 calc R
C31 C 0.9319(5) 1.0648(3) 0.44645(12) 0.0450(6) Uani 1 1 d .
H31 H 1.0278 1.1193 0.4234 0.054 Uiso 1 1 calc R
C32 C 0.7860(5) 0.9713(3) 0.40496(12) 0.0444(6) Uani 1 1 d .
H32A H 0.6800 0.9211 0.4261 0.053 Uiso 1 1 calc R
H32B H 0.6965 1.0270 0.3762 0.053 Uiso 1 1 calc R

loop_
_atom_site_aniso_label
_atom_site_aniso_U_11
_atom_site_aniso_U_22
_atom_site_aniso_U_33
_atom_site_aniso_U_23
_atom_site_aniso_U_13
_atom_site_aniso_U_12
O1 0.0476(12) 0.0771(15) 0.0656(14) -0.0084(11) 0.0118(10) -0.0087(11)
S1 0.0594(4) 0.0384(3) 0.0455(4) -0.0011(3) 0.0114(3) -0.0041(3)
C1 0.0554(17) 0.0488(15) 0.0335(13) 0.0058(11) 0.0108(12) -0.0007(12)
N1 0.0566(13) 0.0330(11) 0.0406(12) -0.0046(9) 0.0082(10) 0.0055(10)
C2 0.0504(16) 0.0584(17) 0.0434(16) -0.0010(13) 0.0125(13) -0.0001(13)
O2 0.123(2) 0.0320(10) 0.0711(16) 0.0028(10) 0.0239(15) -0.0046(12)
C3 0.076(2) 0.0645(19) 0.0476(18) -0.0069(15) 0.0208(16) -0.0097(17)
C4 0.066(2) 0.086(2) 0.0441(17) 0.0018(16) 0.0129(15) -0.0236(18)
C5 0.0504(18) 0.098(3) 0.0519(19) 0.0122(18) 0.0014(15) -0.0119(18)
C6 0.0555(18) 0.0649(19) 0.057(2) 0.0127(15) 0.0144(14) 0.0076(15)
C7 0.093(3) 0.138(4) 0.068(3) -0.017(3) 0.001(2) -0.050(3)
C8 0.0474(15) 0.0365(13) 0.0378(14) -0.0007(10) 0.0087(11) -0.0006(11)
C9 0.0490(16) 0.0439(15) 0.0552(18) -0.0030(12) 0.0062(13) 0.0030(12)
C10 0.071(2) 0.0377(14) 0.066(2) -0.0062(13) 0.0157(18) 0.0088(14)
C11 0.086(2) 0.0419(15) 0.0555(19) -0.0142(13) 0.0103(17) -0.0126(16)
C12 0.0589(18) 0.0497(16) 0.0544(18) -0.0046(13) 0.0025(14) -0.0132(14)
C13 0.0507(16) 0.0404(14) 0.0474(16) 0.0003(11) 0.0074(12) -0.0021(12)
C14 0.0504(16) 0.0464(15) 0.0491(17) -0.0045(12) 0.0010(13) 0.0030(12)
C15 0.0684(19) 0.0467(15) 0.0472(16) -0.0031(13) 0.0023(14) 0.0131(14)
C16 0.070(2) 0.0624(19) 0.059(2) 0.0049(15) -0.0029(17) 0.0217(17)
C17 0.069(2) 0.068(2) 0.0479(18) 0.0045(15) -0.0064(16) 0.0012(17)
C18 0.072(2) 0.087(2) 0.0465(18) -0.0163(17) -0.0002(16) 0.0086(19)
C19 0.063(2) 0.080(2) 0.055(2) -0.0156(16) 0.0037(16) 0.0164(17)
C20 0.094(3) 0.119(4) 0.065(3) 0.008(2) -0.016(2) 0.015(3)
C21 0.0502(16) 0.0431(14) 0.0488(16) -0.0107(12) 0.0005(13) 0.0091(12)
C22 0.074(2) 0.0477(17) 0.082(2) -0.0141(16) 0.0302(18) -0.0104(15)
C23 0.078(3) 0.078(3) 0.092(3) -0.035(2) 0.042(2) -0.014(2)
C24 0.078(3) 0.084(3) 0.094(3) -0.039(2) 0.010(2) 0.030(2)
C25 0.141(4) 0.066(2) 0.075(3) -0.0050(19) 0.010(3) 0.058(3)
C26 0.115(3) 0.062(2) 0.0477(18) 0.0057(15) 0.0168(19) 0.035(2)
C27 0.0437(14) 0.0308(12) 0.0449(15) 0.0016(10) 0.0071(11) 0.0009(11)
C28 0.0569(17) 0.0321(12) 0.0466(15) -0.0011(11) 0.0025(13) 0.0022(11)
C29 0.0475(15) 0.0440(14) 0.0427(15) -0.0078(11) 0.0030(12) 0.0018(12)
C30 0.0446(15) 0.0481(16) 0.0541(17) -0.0148(13) -0.0011(13) 0.0042(12)
C31 0.0456(15) 0.0393(13) 0.0501(16) -0.0082(11) 0.0050(12) 0.0050(11)
C32 0.0474(15) 0.0396(13) 0.0462(15) -0.0061(11) 0.0056(12) 0.0074(11)

loop_
_atom_type_symbol
_atom_type_description
_atom_type_scat_dispersion_real
_atom_type_scat_dispersion_imag
_atom_type_scat_source
C C 0.0033 0.0016 'International Tables Vol C Tables 4.2.6.8 and 6.1.1.4'
H H 0.0000 0.0000 'International Tables Vol C Tables 4.2.6.8 and 6.1.1.4'
O O 0.0106 0.0060 'International Tables Vol C Tables 4.2.6.8 and 6.1.1.4'
S S 0.1246 0.1234 'International Tables Vol C Tables 4.2.6.8 and 6.1.1.4'
N N 0.0061 0.0033 'International Tables Vol C Tables 4.2.6.8 and 6.1.1.4'

loop_
_geom_angle_atom_site_label_1
_geom_angle_atom_site_label_2
_geom_angle_atom_site_label_3
_geom_angle
O2 S1 O1 120.56(16)
O2 S1 N1 106.20(14)
O1 S1 N1 108.30(13)
O2 S1 C1 107.30(14)
O1 S1 C1 106.97(14)
N1 S1 C1 106.78(12)
C2 C1 C6 120.7(3)
C2 C1 S1 119.8(2)
C6 C1 S1 119.5(2)
C27 N1 C32 118.6(2)
C27 N1 S1 118.46(18)
C32 N1 S1 121.37(18)
C1 C2 C3 119.4(3)
C1 C2 H2 120.3
C3 C2 H2 120.3
C4 C3 C2 120.9(3)
C4 C3 H3 119.5
C2 C3 H3 119.5
C5 C4 C3 118.7(3)
C5 C4 C7 121.1(4)
C3 C4 C7 120.2(4)
C4 C5 C6 122.1(3)
C4 C5 H5 119.0
C6 C5 H5 119.0
C1 C6 C5 118.2(3)
C1 C6 H6 120.9
C5 C6 H6 120.9
C4 C7 H7A 109.5
C4 C7 H7B 109.5
H7A C7 H7B 109.5
C4 C7 H7C 109.5
H7A C7 H7C 109.5
H7B C7 H7C 109.5
C9 C8 C13 119.3(2)
C9 C8 C27 120.9(2)
C13 C8 C27 119.8(2)
C10 C9 C8 120.4(3)
C10 C9 H9 119.8
C8 C9 H9 119.8
C11 C10 C9 120.2(3)
C11 C10 H10 119.9
C9 C10 H10 119.9
C10 C11 C12 119.9(3)
C10 C11 H11 120.0
C12 C11 H11 120.0
C11 C12 C13 120.7(3)
C11 C12 H12 119.6
C13 C12 H12 119.6
C12 C13 C8 119.5(3)
C12 C13 H13 120.2
C8 C13 H13 120.2
C15 C14 C19 117.3(3)
C15 C14 C29 121.0(3)
C19 C14 C29 121.5(3)
C16 C15 C14 120.8(3)
C16 C15 H15 119.6
C14 C15 H15 119.6
C15 C16 C17 122.1(3)
C15 C16 H16 118.9
C17 C16 H16 118.9
C18 C17 C16 116.6(3)
C18 C17 C20 121.1(4)
C16 C17 C20 122.3(4)
C19 C18 C17 122.2(3)
C19 C18 H18 118.9
C17 C18 H18 118.9
C18 C19 C14 121.1(3)
C18 C19 H19 119.5
C14 C19 H19 119.5
C17 C20 H20A 109.5
C17 C20 H20B 109.5
H20A C20 H20B 109.5
C17 C20 H20C 109.5
H20A C20 H20C 109.5
H20B C20 H20C 109.5
C26 C21 C22 118.6(3)
C26 C21 C31 120.6(3)
C22 C21 C31 120.8(3)
C23 C22 C21 120.1(3)
C23 C22 H22 120.0
C21 C22 H22 120.0
C22 C23 C24 119.9(4)
C22 C23 H23 120.1
C24 C23 H23 120.1
C25 C24 C23 119.4(3)
C25 C24 H24 120.3
C23 C24 H24 120.3
C24 C25 C26 121.7(4)
C24 C25 H25 119.1
C26 C25 H25 119.1
C25 C26 C21 120.3(4)
C25 C26 H26 119.8
C21 C26 H26 119.8
C28 C27 N1 121.0(2)
C28 C27 C8 122.9(2)
N1 C27 C8 116.0(2)
C27 C28 C29 129.3(2)
C27 C28 H28 115.3
C29 C28 H28 115.3
C30 C29 C28 127.3(3)
C30 C29 C14 117.7(2)
C28 C29 C14 115.0(2)
C29 C30 C31 132.6(3)
C29 C30 H30 113.7
C31 C30 H30 113.7
C30 C31 C32 114.7(2)
C30 C31 C21 110.1(2)
C32 C31 C21 110.7(2)
C30 C31 H31 107.0
C32 C31 H31 107.0
C21 C31 H31 107.0
N1 C32 C31 112.9(2)
N1 C32 H32A 109.0
C31 C32 H32A 109.0
N1 C32 H32B 109.0
C31 C32 H32B 109.0
H32A C32 H32B 107.8

loop_
_geom_bond_atom_site_label_1
_geom_bond_atom_site_label_2
_geom_bond_distance
O1 S1 1.425(2)
S1 O2 1.422(2)
S1 N1 1.642(2)
S1 C1 1.763(3)
C1 C2 1.383(4)
C1 C6 1.384(4)
N1 C27 1.428(3)
N1 C32 1.474(3)
C2 C3 1.389(4)
C2 H2 0.9300
C3 C4 1.382(5)
C3 H3 0.9300
C4 C5 1.365(5)
C4 C7 1.513(5)
C5 C6 1.397(5)
C5 H5 0.9300
C6 H6 0.9300
C7 H7A 0.9600
C7 H7B 0.9600
C7 H7C 0.9600
C8 C9 1.390(4)
C8 C13 1.390(4)
C8 C27 1.484(3)
C9 C10 1.381(4)
C9 H9 0.9300
C10 C11 1.372(5)
C10 H10 0.9300
C11 C12 1.376(5)
C11 H11 0.9300
C12 C13 1.386(4)
C12 H12 0.9300
C13 H13 0.9300
C14 C15 1.391(4)
C14 C19 1.394(5)
C14 C29 1.494(4)
C15 C16 1.374(4)
C15 H15 0.9300
C16 C17 1.391(5)
C16 H16 0.9300
C17 C18 1.379(5)
C17 C20 1.506(5)
C18 C19 1.372(5)
C18 H18 0.9300
C19 H19 0.9300
C20 H20A 0.9600
C20 H20B 0.9600
C20 H20C 0.9600
C21 C26 1.384(4)
C21 C22 1.396(5)
C21 C31 1.526(4)
C22 C23 1.388(5)
C22 H22 0.9300
C23 C24 1.395(6)
C23 H23 0.9300
C24 C25 1.347(7)
C24 H24 0.9300
C25 C26 1.375(5)
C25 H25 0.9300
C26 H26 0.9300
C27 C28 1.332(4)
C28 C29 1.471(4)
C28 H28 0.9300
C29 C30 1.341(4)
C30 C31 1.485(4)
C30 H30 0.9300
C31 C32 1.521(4)
C31 H31 0.9800
C32 H32A 0.9700
C32 H32B 0.9700

loop_
_geom_torsion_atom_site_label_1
_geom_torsion_atom_site_label_2
_geom_torsion_atom_site_label_3
_geom_torsion_atom_site_label_4
_geom_torsion
O2 S1 C1 C2 141.3(2)
O1 S1 C1 C2 10.6(3)
N1 S1 C1 C2 -105.2(2)
O2 S1 C1 C6 -41.0(3)
O1 S1 C1 C6 -171.7(2)
N1 S1 C1 C6 72.5(2)
O2 S1 N1 C27 -163.1(2)
O1 S1 N1 C27 -32.3(2)
C1 S1 N1 C27 82.6(2)
O2 S1 N1 C32 2.3(2)
O1 S1 N1 C32 133.1(2)
C1 S1 N1 C32 -112.0(2)
C6 C1 C2 C3 -0.9(4)
S1 C1 C2 C3 176.8(2)
C1 C2 C3 C4 -0.4(5)
C2 C3 C4 C5 1.7(5)
C2 C3 C4 C7 -177.2(3)
C3 C4 C5 C6 -1.8(5)
C7 C4 C5 C6 177.1(3)
C2 C1 C6 C5 0.8(4)
S1 C1 C6 C5 -176.8(2)
C4 C5 C6 C1 0.5(5)
C13 C8 C9 C10 -0.2(4)
C27 C8 C9 C10 -179.5(3)
C8 C9 C10 C11 0.2(5)
C9 C10 C11 C12 -0.4(5)
C10 C11 C12 C13 0.6(5)
C11 C12 C13 C8 -0.6(5)
C9 C8 C13 C12 0.4(4)
C27 C8 C13 C12 179.7(3)
C19 C14 C15 C16 -0.4(5)
C29 C14 C15 C16 175.1(3)
C14 C15 C16 C17 0.5(5)
C15 C16 C17 C18 0.1(5)
C15 C16 C17 C20 -179.2(4)
C16 C17 C18 C19 -0.9(6)
C20 C17 C18 C19 178.5(4)
C17 C18 C19 C14 1.0(6)
C15 C14 C19 C18 -0.3(5)
C29 C14 C19 C18 -175.7(3)
C26 C21 C22 C23 1.9(5)
C31 C21 C22 C23 -179.9(3)
C21 C22 C23 C24 -1.0(6)
C22 C23 C24 C25 -0.3(6)
C23 C24 C25 C26 0.6(7)
C24 C25 C26 C21 0.3(7)
C22 C21 C26 C25 -1.5(6)
C31 C21 C26 C25 -179.7(4)
C32 N1 C27 C28 -47.1(4)
S1 N1 C27 C28 118.7(3)
C32 N1 C27 C8 128.9(3)
S1 N1 C27 C8 -65.3(3)
C9 C8 C27 C28 -52.1(4)
C13 C8 C27 C28 128.6(3)
C9 C8 C27 N1 132.0(3)
C13 C8 C27 N1 -47.3(4)
N1 C27 C28 C29 -8.1(5)
C8 C27 C28 C29 176.2(3)
C27 C28 C29 C30 19.1(5)
C27 C28 C29 C14 -159.2(3)
C15 C14 C29 C30 -129.9(3)
C19 C14 C29 C30 45.3(4)
C15 C14 C29 C28 48.5(4)
C19 C14 C29 C28 -136.2(3)
C28 C29 C30 C31 2.1(6)
C14 C29 C30 C31 -179.6(3)
C29 C30 C31 C32 9.9(5)
C29 C30 C31 C21 135.5(4)
C26 C21 C31 C30 133.7(3)
C22 C21 C31 C30 -44.5(4)
C26 C21 C31 C32 -98.5(3)
C22 C21 C31 C32 83.3(4)
C27 N1 C32 C31 85.2(3)
S1 N1 C32 C31 -80.2(3)
C30 C31 C32 N1 -55.2(3)
C21 C31 C32 N1 179.5(2)
